data_1557609
loop_
_publ_author_name
'Feng, Genfeng'
'McCabe, Karl N.'
'Wang, Shuao'
'Maron, Laurent'
'Zhu, Congqing'

_publ_section_title
;
 Construction of heterometallic clusters with multiple uranium--metal
 bonds by using dianionic nitrogen--phosphorus ligands
;
_journal_issue 29
_journal_name_full 'Chemical Science'
_journal_page_first 7585
_journal_page_last 7592
_journal_paper_doi 10.1039/D0SC00389A
_journal_volume 11
_journal_year 2020
_chemical_formula_sum 'C44 H96 Cl4 N4 Ni2 O5 P4 U2'
_chemical_formula_weight 1620.40
_space_group_crystal_system monoclinic
_space_group_IT_number 14
_space_group_name_Hall '-P 2yn'
_space_group_name_H-M_alt 'P 1 21/n 1'
_atom_sites_solution_hydrogens geom
_audit_creation_method SHELXL-2014/7
_audit_update_record
;
2020-01-21 deposited with the CCDC.	2020-03-13 downloaded from the CCDC.
;
_cell_angle_alpha 90
_cell_angle_beta 103.728(3)
_cell_angle_gamma 90
_cell_formula_units_Z 4
_cell_length_a 14.5223(19)
_cell_length_b 15.8953(18)
_cell_length_c 27.339(3)
_cell_measurement_reflns_used 9881
_cell_measurement_temperature 173(2)
_cell_measurement_theta_max 27.6
_cell_measurement_theta_min 2.56
_cell_volume 6130.6(13)
_computing_structure_refinement 'SHELXL-2014/7 (Sheldrick, 2014)'
_diffrn_ambient_temperature 173(2)
_diffrn_measured_fraction_theta_full 0.999
_diffrn_measured_fraction_theta_max 0.999
_diffrn_measurement_device_type 'BRUKER Smart Apex CCD area detector'
_diffrn_radiation_type MoK\a
_diffrn_radiation_wavelength 0.71073
_diffrn_reflns_av_R_equivalents 0.1182
_diffrn_reflns_av_unetI/netI 0.0834
_diffrn_reflns_Laue_measured_fraction_full 0.999
_diffrn_reflns_Laue_measured_fraction_max 0.999
_diffrn_reflns_limit_h_max 14
_diffrn_reflns_limit_h_min -17
_diffrn_reflns_limit_k_max 18
_diffrn_reflns_limit_k_min -18
_diffrn_reflns_limit_l_max 32
_diffrn_reflns_limit_l_min -27
_diffrn_reflns_number 42883
_diffrn_reflns_point_group_measured_fraction_full 0.999
_diffrn_reflns_point_group_measured_fraction_max 0.999
_diffrn_reflns_theta_full 25.000
_diffrn_reflns_theta_max 25.000
_diffrn_reflns_theta_min 1.930
_exptl_absorpt_coefficient_mu 6.192
_exptl_crystal_density_diffrn 1.756
_exptl_crystal_description block
_exptl_crystal_F_000 3184
_exptl_crystal_size_max 0.1
_exptl_crystal_size_mid 0.1
_exptl_crystal_size_min 0.1
_refine_diff_density_max 2.691
_refine_diff_density_min -2.743
_refine_diff_density_rms 0.250
_refine_ls_extinction_method none
_refine_ls_goodness_of_fit_ref 1.002
_refine_ls_hydrogen_treatment constr
_refine_ls_matrix_type full
_refine_ls_number_parameters 581
_refine_ls_number_reflns 10800
_refine_ls_number_restraints 15
_refine_ls_restrained_S_all 1.004
_refine_ls_R_factor_all 0.0591
_refine_ls_R_factor_gt 0.0465
_refine_ls_shift/su_max 0.001
_refine_ls_shift/su_mean 0.000
_refine_ls_structure_factor_coef Fsqd
_refine_ls_weighting_details 'w=1/[\s^2^(Fo^2^)+(0.0859P)^2^+45.2425P] where P=(Fo^2^+2Fc^2^)/3'
_refine_ls_weighting_scheme calc
_refine_ls_wR_factor_gt 0.1383
_refine_ls_wR_factor_ref 0.1495
_reflns_Friedel_coverage 0.000
_reflns_number_gt 9064
_reflns_number_total 10800
_reflns_threshold_expression 'I > 2\s(I)'
_cod_data_source_file d0sc00389a2.cif
_cod_data_source_block f0808
_cod_depositor_comments
;Adding full bibliography for 1557604--1557610.cif.

 Adding full bibliography for 1557604--1557610.cif.
;
_cod_original_cell_volume 6130.5(13)
_cod_original_sg_symbol_H-M 'P 21/n'
_cod_database_code 1557609
_shelx_shelxl_version_number 2014/7
_shelx_space_group_comment
;
The symmetry employed for this shelxl refinement is uniquely defined
by the following loop, which should always be used as a source of
symmetry information in preference to the above space-group names.
They are only intended as comments.
;

loop_
_space_group_symop_operation_xyz
'x, y, z'
'-x+1/2, y+1/2, -z+1/2'
'-x, -y, -z'
'x-1/2, -y-1/2, z-1/2'

loop_
_atom_site_label
_atom_site_type_symbol
_atom_site_fract_x
_atom_site_fract_y
_atom_site_fract_z
_atom_site_U_iso_or_equiv
_atom_site_adp_type
_atom_site_occupancy
_atom_site_site_symmetry_order
_atom_site_calc_flag
_atom_site_refinement_flags_posn
_atom_site_refinement_flags_adp
_atom_site_refinement_flags_occupancy
_atom_site_disorder_assembly
_atom_site_disorder_group
U1 U 0.40410(2) 0.26539(2) 0.20565(2) 0.02735(12) Uani 1 1 d . . . . .
U2 U 0.58244(2) 0.49134(2) 0.25896(2) 0.02254(11) Uani 1 1 d . . . . .
Ni1 Ni 0.43536(8) 0.43529(6) 0.16050(3) 0.0235(2) Uani 1 1 d . . . . .
Ni2 Ni 0.52726(8) 0.33486(6) 0.30894(4) 0.0263(2) Uani 1 1 d . . . . .
N1 N 0.3084(7) 0.2738(5) 0.1282(3) 0.043(2) Uani 1 1 d . U . . .
N2 N 0.3479(6) 0.2145(5) 0.2696(3) 0.0362(18) Uani 1 1 d . . . . .
N3 N 0.6367(5) 0.5282(4) 0.1912(2) 0.0286(16) Uani 1 1 d . . . . .
N4 N 0.6698(6) 0.4882(4) 0.3389(2) 0.0282(16) Uani 1 1 d . . . . .
Cl1 Cl 0.4958(2) 0.13416(18) 0.18242(13) 0.0699(10) Uani 1 1 d . . . . .
Cl2 Cl 0.49856(19) 0.63452(13) 0.27318(9) 0.0419(6) Uani 1 1 d . . . . .
Cl3 Cl 0.59706(15) 0.31745(12) 0.24294(7) 0.0271(4) Uani 1 1 d . . . . .
Cl4 Cl 0.39073(15) 0.43790(12) 0.23413(7) 0.0283(4) Uani 1 1 d . . . . .
O1 O 0.2711(6) 0.1591(5) 0.1820(3) 0.072(3) Uani 1 1 d . . . . .
O2 O 0.7300(5) 0.5787(4) 0.2773(2) 0.0383(16) Uani 1 1 d . . . . .
O4 O 0.883(3) 0.515(3) 0.5711(13) 0.34(2) Uani 1 1 d . . . . .
O5 O 0.5616(15) 0.8866(19) 0.2091(13) 0.259(11) Uani 1 1 d . . . . .
P1 P 0.32814(18) 0.36832(14) 0.10527(8) 0.0319(5) Uani 1 1 d . . . . .
P2 P 0.41940(17) 0.25158(13) 0.32327(8) 0.0293(5) Uani 1 1 d . . . . .
P3 P 0.55337(17) 0.49845(12) 0.14079(7) 0.0247(5) Uani 1 1 d . . . . .
P4 P 0.62200(17) 0.40894(13) 0.36655(7) 0.0265(5) Uani 1 1 d . . . . .
C1 C 0.2339(10) 0.2157(7) 0.1034(4) 0.059(3) Uani 1 1 d . U . . .
H1A H 0.1731 0.2443 0.0960 0.071 Uiso 1 1 calc R U . . .
H1B H 0.2463 0.1965 0.0719 0.071 Uiso 1 1 calc R U . . .
C2 C 0.2310(13) 0.1437(9) 0.1363(5) 0.091(4) Uani 1 1 d . U . . .
H2A H 0.1654 0.1283 0.1339 0.110 Uiso 1 1 calc R U . . .
H2B H 0.2621 0.0962 0.1248 0.110 Uiso 1 1 calc R U . . .
C3 C 0.2644(10) 0.1005(7) 0.2213(4) 0.065(4) Uani 1 1 d . . . . .
H3A H 0.3140 0.0585 0.2256 0.078 Uiso 1 1 calc R U . . .
H3B H 0.2034 0.0724 0.2135 0.078 Uiso 1 1 calc R U . . .
C4 C 0.2757(8) 0.1528(7) 0.2674(4) 0.051(3) Uani 1 1 d . . . . .
H4A H 0.2162 0.1805 0.2674 0.061 Uiso 1 1 calc R U . . .
H4B H 0.2922 0.1170 0.2969 0.061 Uiso 1 1 calc R U . . .
C5 C 0.7224(7) 0.5769(6) 0.1916(3) 0.035(2) Uani 1 1 d . . . . .
H5A H 0.7129 0.6114 0.1615 0.043 Uiso 1 1 calc R U . . .
H5B H 0.7753 0.5393 0.1922 0.043 Uiso 1 1 calc R U . . .
C6 C 0.7430(9) 0.6318(6) 0.2380(3) 0.045(3) Uani 1 1 d . . . . .
H6A H 0.8075 0.6530 0.2449 0.054 Uiso 1 1 calc R U . . .
H6B H 0.6997 0.6792 0.2337 0.054 Uiso 1 1 calc R U . . .
C7 C 0.7490(7) 0.6165(6) 0.3274(3) 0.037(2) Uani 1 1 d . . . . .
H7A H 0.7000 0.6565 0.3299 0.045 Uiso 1 1 calc R U . . .
H7B H 0.8099 0.6448 0.3352 0.045 Uiso 1 1 calc R U . . .
C8 C 0.7492(7) 0.5431(6) 0.3619(3) 0.033(2) Uani 1 1 d . . . . .
H8A H 0.8085 0.5125 0.3668 0.040 Uiso 1 1 calc R U . . .
H8B H 0.7424 0.5626 0.3945 0.040 Uiso 1 1 calc R U . . .
C9 C 0.3513(7) 0.3486(6) 0.0416(3) 0.039(2) Uani 1 1 d . . . . .
H9 H 0.3808 0.3998 0.0324 0.046 Uiso 1 1 calc R U . . .
C10 C 0.2650(9) 0.3314(7) -0.0012(4) 0.057(3) Uani 1 1 d . . . . .
H10A H 0.2854 0.3153 -0.0308 0.086 Uiso 1 1 calc R U . . .
H10B H 0.2270 0.3814 -0.0081 0.086 Uiso 1 1 calc R U . . .
H10C H 0.2283 0.2868 0.0083 0.086 Uiso 1 1 calc R U . . .
C11 C 0.4251(9) 0.2791(7) 0.0462(4) 0.054(3) Uani 1 1 d . . . . .
H11A H 0.3964 0.2259 0.0499 0.081 Uiso 1 1 calc R U . . .
H11B H 0.4760 0.2895 0.0752 0.081 Uiso 1 1 calc R U . . .
H11C H 0.4495 0.2782 0.0165 0.081 Uiso 1 1 calc R U . . .
C12 C 0.2106(8) 0.4201(7) 0.0912(4) 0.047(3) Uani 1 1 d . . . . .
H12 H 0.1666 0.3854 0.0666 0.057 Uiso 1 1 calc R U . . .
C13 C 0.1733(8) 0.4256(9) 0.1389(5) 0.061(3) Uani 1 1 d . . . . .
H13A H 0.2133 0.4623 0.1627 0.092 Uiso 1 1 calc R U . . .
H13B H 0.1734 0.3705 0.1533 0.092 Uiso 1 1 calc R U . . .
H13C H 0.1099 0.4474 0.1305 0.092 Uiso 1 1 calc R U . . .
C14 C 0.2154(8) 0.5084(7) 0.0678(5) 0.058(3) Uani 1 1 d . . . . .
H14A H 0.1552 0.5360 0.0637 0.088 Uiso 1 1 calc R U . . .
H14B H 0.2303 0.5026 0.0356 0.088 Uiso 1 1 calc R U . . .
H14C H 0.2635 0.5413 0.0897 0.088 Uiso 1 1 calc R U . . .
C15 C 0.3386(7) 0.2979(7) 0.3600(4) 0.041(2) Uani 1 1 d . . . . .
H15 H 0.3794 0.3233 0.3901 0.049 Uiso 1 1 calc R U . . .
C16 C 0.2829(9) 0.3698(8) 0.3297(4) 0.058(3) Uani 1 1 d . . . . .
H16A H 0.2519 0.3500 0.2968 0.087 Uiso 1 1 calc R U . . .
H16B H 0.3255 0.4147 0.3268 0.087 Uiso 1 1 calc R U . . .
H16C H 0.2364 0.3900 0.3466 0.087 Uiso 1 1 calc R U . . .
C17 C 0.2729(10) 0.2375(8) 0.3785(5) 0.061(3) Uani 1 1 d . . . . .
H17A H 0.2338 0.2684 0.3959 0.092 Uiso 1 1 calc R U . . .
H17B H 0.3100 0.1971 0.4009 0.092 Uiso 1 1 calc R U . . .
H17C H 0.2336 0.2087 0.3502 0.092 Uiso 1 1 calc R U . . .
C18 C 0.4666(7) 0.1547(6) 0.3589(4) 0.039(2) Uani 1 1 d . . . . .
H18 H 0.4136 0.1162 0.3580 0.047 Uiso 1 1 calc R U . . .
C19 C 0.5360(11) 0.1120(7) 0.3325(5) 0.068(4) Uani 1 1 d . . . . .
H19A H 0.5918 0.1461 0.3362 0.103 Uiso 1 1 calc R U . . .
H19B H 0.5064 0.1053 0.2974 0.103 Uiso 1 1 calc R U . . .
H19C H 0.5532 0.0578 0.3473 0.103 Uiso 1 1 calc R U . . .
C20 C 0.5152(9) 0.1714(7) 0.4135(4) 0.055(3) Uani 1 1 d . . . . .
H20A H 0.5398 0.1196 0.4294 0.082 Uiso 1 1 calc R U . . .
H20B H 0.4703 0.1947 0.4305 0.082 Uiso 1 1 calc R U . . .
H20C H 0.5663 0.2104 0.4151 0.082 Uiso 1 1 calc R U . . .
C21 C 0.6130(6) 0.4364(5) 0.0993(3) 0.0304(19) Uani 1 1 d . . . . .
H21 H 0.5630 0.4185 0.0704 0.036 Uiso 1 1 calc R U . . .
C22 C 0.6558(8) 0.3563(6) 0.1260(4) 0.043(2) Uani 1 1 d . . . . .
H22A H 0.6664 0.3164 0.1015 0.064 Uiso 1 1 calc R U . . .
H22B H 0.6129 0.3327 0.1442 0.064 Uiso 1 1 calc R U . . .
H22C H 0.7150 0.3694 0.1490 0.064 Uiso 1 1 calc R U . . .
C23 C 0.6868(9) 0.4833(7) 0.0778(4) 0.051(3) Uani 1 1 d . . . . .
H23A H 0.7404 0.4974 0.1046 0.076 Uiso 1 1 calc R U . . .
H23B H 0.6593 0.5339 0.0614 0.076 Uiso 1 1 calc R U . . .
H23C H 0.7070 0.4480 0.0538 0.076 Uiso 1 1 calc R U . . .
C24 C 0.5207(7) 0.5982(6) 0.1041(3) 0.034(2) Uani 1 1 d . . . . .
H24 H 0.5794 0.6251 0.1005 0.041 Uiso 1 1 calc R U . . .
C25 C 0.4587(8) 0.5836(7) 0.0518(3) 0.048(3) Uani 1 1 d . . . . .
H25A H 0.4011 0.5561 0.0544 0.072 Uiso 1 1 calc R U . . .
H25B H 0.4918 0.5487 0.0330 0.072 Uiso 1 1 calc R U . . .
H25C H 0.4438 0.6366 0.0350 0.072 Uiso 1 1 calc R U . . .
C26 C 0.4722(8) 0.6578(6) 0.1343(4) 0.046(3) Uani 1 1 d . . . . .
H26A H 0.4552 0.7090 0.1157 0.069 Uiso 1 1 calc R U . . .
H26B H 0.5149 0.6702 0.1660 0.069 Uiso 1 1 calc R U . . .
H26C H 0.4162 0.6314 0.1400 0.069 Uiso 1 1 calc R U . . .
C27 C 0.7220(7) 0.3410(5) 0.3999(3) 0.036(2) Uani 1 1 d . . . . .
H27 H 0.6941 0.2943 0.4148 0.043 Uiso 1 1 calc R U . . .
C28 C 0.7716(9) 0.3028(8) 0.3616(4) 0.064(4) Uani 1 1 d . . . . .
H28A H 0.7938 0.3471 0.3434 0.096 Uiso 1 1 calc R U . . .
H28B H 0.7277 0.2680 0.3384 0.096 Uiso 1 1 calc R U . . .
H28C H 0.8244 0.2694 0.3789 0.096 Uiso 1 1 calc R U . . .
C29 C 0.7959(8) 0.3828(7) 0.4429(4) 0.054(3) Uani 1 1 d . . . . .
H29A H 0.8389 0.3409 0.4604 0.081 Uiso 1 1 calc R U . . .
H29B H 0.7642 0.4093 0.4659 0.081 Uiso 1 1 calc R U . . .
H29C H 0.8306 0.4244 0.4292 0.081 Uiso 1 1 calc R U . . .
C30 C 0.5848(8) 0.4603(6) 0.4194(3) 0.041(2) Uani 1 1 d . . . . .
H30 H 0.6365 0.4974 0.4363 0.050 Uiso 1 1 calc R U . . .
C31 C 0.5644(9) 0.4004(7) 0.4586(3) 0.051(3) Uani 1 1 d . . . . .
H31A H 0.5481 0.4320 0.4853 0.076 Uiso 1 1 calc R U . . .
H31B H 0.6197 0.3670 0.4721 0.076 Uiso 1 1 calc R U . . .
H31C H 0.5126 0.3643 0.4434 0.076 Uiso 1 1 calc R U . . .
C32 C 0.4974(9) 0.5156(7) 0.3991(4) 0.051(3) Uani 1 1 d . . . . .
H32A H 0.4444 0.4806 0.3840 0.077 Uiso 1 1 calc R U . . .
H32B H 0.5103 0.5538 0.3744 0.077 Uiso 1 1 calc R U . . .
H32C H 0.4828 0.5470 0.4263 0.077 Uiso 1 1 calc R U . . .
C37 C 0.790(2) 0.5385(18) 0.5498(9) 0.181(15) Uani 1 1 d D . . . .
H37A H 0.7667 0.5754 0.5724 0.217 Uiso 1 1 calc R U . . .
H37B H 0.7494 0.4895 0.5429 0.217 Uiso 1 1 calc R U . . .
C38 C 0.7924(17) 0.5822(12) 0.5033(8) 0.114(7) Uani 1 1 d D . . . .
H38A H 0.7816 0.5428 0.4755 0.137 Uiso 1 1 calc R U . . .
H38B H 0.7432 0.6248 0.4961 0.137 Uiso 1 1 calc R U . . .
C39 C 0.884(2) 0.621(2) 0.5097(14) 0.25(2) Uani 1 1 d D . . . .
H39A H 0.8795 0.6817 0.5079 0.296 Uiso 1 1 calc R U . . .
H39B H 0.9169 0.6008 0.4849 0.296 Uiso 1 1 calc R U . . .
C40 C 0.931(3) 0.592(3) 0.5610(14) 0.31(3) Uani 1 1 d D . . . .
H40A H 0.9974 0.5806 0.5633 0.376 Uiso 1 1 calc R U . . .
H40B H 0.9262 0.6347 0.5855 0.376 Uiso 1 1 calc R U . . .
C41 C 0.476(2) 0.887(3) 0.2258(18) 0.259(11) Uani 1 1 d . . . . .
H41A H 0.4426 0.9393 0.2165 0.311 Uiso 1 1 calc R U . . .
H41B H 0.4355 0.8411 0.2098 0.311 Uiso 1 1 calc R U . . .
C42 C 0.496(3) 0.8771(16) 0.2770(16) 0.24(2) Uani 1 1 d . . . . .
H42A H 0.4844 0.8200 0.2863 0.289 Uiso 1 1 calc R U . . .
H42B H 0.4600 0.9159 0.2924 0.289 Uiso 1 1 calc R U . . .
C43 C 0.6039(12) 0.8983(15) 0.2917(7) 0.109(7) Uani 1 1 d . . . . .
H43A H 0.6141 0.9560 0.3032 0.131 Uiso 1 1 calc R U . . .
H43B H 0.6374 0.8612 0.3181 0.131 Uiso 1 1 calc R U . . .
C44 C 0.6344(15) 0.8863(19) 0.2481(8) 0.149(11) Uani 1 1 d . . . . .
H44A H 0.6780 0.9308 0.2445 0.179 Uiso 1 1 calc R U . . .
H44B H 0.6675 0.8331 0.2497 0.179 Uiso 1 1 calc R U . . .
O3 O 0.8683(16) 0.2228(13) 0.0577(14) 0.41(3) Uani 1 1 d G . . . .
C33 C 0.9644(16) 0.2390(18) 0.0821(12) 0.259(11) Uani 1 1 d G . . . .
H33A H 1.0054 0.1976 0.0720 0.311 Uiso 1 1 calc R U . . .
H33B H 0.9730 0.2359 0.1184 0.311 Uiso 1 1 calc R U . . .
C34 C 0.9876(18) 0.3209(18) 0.0680(13) 0.27(3) Uani 1 1 d G . . . .
H34A H 1.0395 0.3179 0.0513 0.328 Uiso 1 1 calc R U . . .
H34B H 1.0071 0.3561 0.0976 0.328 Uiso 1 1 calc R U . . .
C35 C 0.906(3) 0.3552(13) 0.0349(12) 0.26(2) Uani 1 1 d G . . . .
H35A H 0.8870 0.4066 0.0490 0.309 Uiso 1 1 calc R U . . .
H35B H 0.9194 0.3684 0.0027 0.309 Uiso 1 1 calc R U . . .
C36 C 0.8322(17) 0.2946(19) 0.0286(10) 0.206(15) Uani 1 1 d G . . . .
H36A H 0.8110 0.2793 -0.0067 0.247 Uiso 1 1 calc R U . . .
H36B H 0.7786 0.3176 0.0397 0.247 Uiso 1 1 calc R U . . .

loop_
_atom_site_aniso_label
_atom_site_aniso_U_11
_atom_site_aniso_U_22
_atom_site_aniso_U_33
_atom_site_aniso_U_23
_atom_site_aniso_U_13
_atom_site_aniso_U_12
U1 0.0281(2) 0.02108(17) 0.02931(18) -0.00277(11) -0.00020(14) -0.00386(12)
U2 0.0272(2) 0.01940(16) 0.01892(16) -0.00073(10) 0.00132(13) -0.00431(11)
Ni1 0.0254(6) 0.0234(5) 0.0200(5) -0.0028(4) 0.0018(4) -0.0035(4)
Ni2 0.0295(6) 0.0261(5) 0.0231(5) 0.0012(4) 0.0055(4) -0.0050(4)
N1 0.053(5) 0.033(4) 0.030(4) 0.004(3) -0.015(3) -0.014(4)
N2 0.027(4) 0.035(4) 0.045(4) 0.007(3) 0.006(3) -0.014(3)
N3 0.031(4) 0.030(4) 0.023(3) 0.000(3) 0.003(3) -0.009(3)
N4 0.033(4) 0.026(3) 0.023(3) -0.003(3) 0.002(3) -0.005(3)
Cl1 0.060(2) 0.0471(15) 0.090(2) -0.0336(15) -0.0073(16) 0.0164(14)
Cl2 0.0529(16) 0.0280(10) 0.0408(12) -0.0038(9) 0.0030(11) 0.0059(10)
Cl3 0.0313(12) 0.0239(9) 0.0255(9) -0.0012(7) 0.0054(8) 0.0027(8)
Cl4 0.0318(12) 0.0267(9) 0.0275(9) -0.0051(7) 0.0090(8) -0.0074(8)
O1 0.075(6) 0.084(6) 0.046(4) 0.016(4) -0.011(4) -0.066(5)
O2 0.049(4) 0.033(3) 0.028(3) 0.002(2) -0.003(3) -0.016(3)
O4 0.33(5) 0.35(5) 0.23(3) 0.01(3) -0.14(3) -0.04(4)
O5 0.093(10) 0.28(2) 0.38(3) 0.02(2) 0.006(17) 0.024(16)
P1 0.0375(14) 0.0280(11) 0.0244(10) -0.0012(8) -0.0045(9) -0.0082(10)
P2 0.0299(13) 0.0268(10) 0.0308(11) 0.0049(8) 0.0066(9) -0.0034(9)
P3 0.0287(13) 0.0259(10) 0.0189(10) -0.0008(7) 0.0044(9) -0.0028(9)
P4 0.0347(13) 0.0245(10) 0.0181(9) 0.0003(7) 0.0020(8) 0.0005(9)
C1 0.067(6) 0.050(5) 0.045(5) 0.004(4) -0.019(5) -0.032(5)
C2 0.106(9) 0.077(7) 0.066(7) 0.015(6) -0.031(7) -0.050(7)
C3 0.074(9) 0.054(7) 0.058(7) 0.009(5) -0.002(6) -0.035(7)
C4 0.034(6) 0.059(7) 0.057(7) 0.009(5) 0.005(5) -0.022(5)
C5 0.026(5) 0.037(5) 0.038(5) 0.005(4) -0.002(4) -0.010(4)
C6 0.055(7) 0.042(5) 0.033(5) 0.006(4) -0.001(5) -0.019(5)
C7 0.037(6) 0.036(5) 0.038(5) -0.014(4) 0.005(4) -0.013(4)
C8 0.029(5) 0.038(5) 0.027(4) -0.001(4) -0.005(4) -0.008(4)
C9 0.044(6) 0.041(5) 0.026(4) -0.004(4) -0.001(4) -0.010(5)
C10 0.076(9) 0.048(6) 0.035(5) -0.005(4) -0.011(5) -0.010(6)
C11 0.070(9) 0.048(6) 0.041(6) -0.019(5) 0.008(5) -0.008(6)
C12 0.043(6) 0.052(6) 0.039(5) -0.009(4) -0.006(4) -0.004(5)
C13 0.021(5) 0.087(9) 0.073(8) -0.016(7) 0.003(5) 0.015(6)
C14 0.027(6) 0.053(6) 0.088(9) 0.005(6) -0.003(6) 0.017(5)
C15 0.033(6) 0.051(6) 0.043(5) 0.011(4) 0.015(4) -0.001(5)
C16 0.060(8) 0.066(7) 0.057(7) 0.011(6) 0.030(6) 0.019(6)
C17 0.060(8) 0.066(7) 0.071(8) 0.009(6) 0.042(7) -0.006(6)
C18 0.039(6) 0.029(4) 0.047(5) 0.010(4) 0.008(4) -0.002(4)
C19 0.095(11) 0.047(6) 0.066(8) 0.016(6) 0.024(7) 0.030(7)
C20 0.061(8) 0.047(6) 0.048(6) 0.022(5) -0.002(5) -0.001(6)
C21 0.028(5) 0.038(5) 0.025(4) -0.004(3) 0.007(3) 0.003(4)
C22 0.041(6) 0.052(6) 0.036(5) -0.002(4) 0.010(4) 0.021(5)
C23 0.053(7) 0.070(7) 0.037(5) -0.004(5) 0.025(5) -0.005(6)
C24 0.041(6) 0.037(5) 0.023(4) 0.009(3) 0.006(4) -0.008(4)
C25 0.064(8) 0.051(6) 0.022(4) 0.006(4) -0.006(4) -0.008(5)
C26 0.058(7) 0.033(5) 0.045(6) 0.008(4) 0.008(5) 0.011(5)
C27 0.040(6) 0.029(4) 0.035(5) 0.008(4) 0.000(4) 0.005(4)
C28 0.065(9) 0.069(8) 0.047(6) -0.002(5) -0.007(6) 0.042(7)
C29 0.051(7) 0.048(6) 0.044(6) 0.007(5) -0.025(5) 0.014(5)
C30 0.064(7) 0.038(5) 0.022(4) -0.005(4) 0.011(4) 0.002(5)
C31 0.077(9) 0.054(6) 0.023(5) 0.000(4) 0.015(5) -0.001(6)
C32 0.070(9) 0.048(6) 0.038(5) -0.004(4) 0.020(5) 0.021(6)
C37 0.15(3) 0.25(4) 0.14(2) -0.12(3) 0.04(2) -0.05(3)
C38 0.14(2) 0.094(13) 0.089(13) 0.007(10) -0.005(13) 0.014(13)
C39 0.28(5) 0.25(4) 0.18(3) -0.02(3) -0.01(3) -0.16(4)
C40 0.24(5) 0.39(7) 0.25(5) -0.19(5) -0.06(4) -0.11(5)
C41 0.093(10) 0.28(2) 0.38(3) 0.02(2) 0.006(17) 0.024(16)
C42 0.33(5) 0.089(16) 0.41(6) 0.02(3) 0.30(5) 0.01(2)
C43 0.073(12) 0.155(18) 0.090(12) -0.008(11) -0.001(9) 0.063(13)
C44 0.084(14) 0.25(3) 0.108(15) -0.076(18) 0.010(12) -0.037(19)
O3 0.19(3) 0.24(3) 0.74(9) 0.23(4) -0.04(4) 0.05(2)
C33 0.093(10) 0.28(2) 0.38(3) 0.02(2) 0.006(17) 0.024(16)
C34 0.28(5) 0.16(3) 0.31(5) 0.04(3) -0.08(4) -0.13(3)
C35 0.29(6) 0.23(4) 0.26(5) 0.14(4) 0.10(4) 0.00(4)
C36 0.17(4) 0.22(4) 0.20(3) 0.04(3) -0.01(3) 0.01(3)

loop_
_atom_type_symbol
_atom_type_description
_atom_type_scat_dispersion_real
_atom_type_scat_dispersion_imag
_atom_type_scat_source
C C 0.0033 0.0016 'International Tables Vol C Tables 4.2.6.8 and 6.1.1.4'
N N 0.0061 0.0033 'International Tables Vol C Tables 4.2.6.8 and 6.1.1.4'
O O 0.0106 0.0060 'International Tables Vol C Tables 4.2.6.8 and 6.1.1.4'
P P 0.1023 0.0942 'International Tables Vol C Tables 4.2.6.8 and 6.1.1.4'
Cl Cl 0.1484 0.1585 'International Tables Vol C Tables 4.2.6.8 and 6.1.1.4'
Ni Ni 0.3393 1.1124 'International Tables Vol C Tables 4.2.6.8 and 6.1.1.4'
U U -9.6767 9.6646 'International Tables Vol C Tables 4.2.6.8 and 6.1.1.4'
H H 0.0000 0.0000 'International Tables Vol C Tables 4.2.6.8 and 6.1.1.4'

loop_
_geom_angle_atom_site_label_1
_geom_angle_atom_site_label_2
_geom_angle_atom_site_label_3
_geom_angle
_geom_angle_site_symmetry_1
_geom_angle_site_symmetry_3
_geom_angle_publ_flag
N1 U1 N2 119.8(3) . . ?
N1 U1 O1 62.3(3) . . ?
N2 U1 O1 64.1(3) . . ?
N1 U1 Cl1 93.2(2) . . ?
N2 U1 Cl1 101.6(2) . . ?
O1 U1 Cl1 79.0(3) . . ?
N1 U1 Cl3 130.7(2) . . ?
N2 U1 Cl3 109.4(2) . . ?
O1 U1 Cl3 154.9(2) . . ?
Cl1 U1 Cl3 78.85(8) . . ?
N1 U1 Cl4 97.6(2) . . ?
N2 U1 Cl4 94.1(2) . . ?
O1 U1 Cl4 127.6(3) . . ?
Cl1 U1 Cl4 153.29(9) . . ?
Cl3 U1 Cl4 75.59(6) . . ?
N1 U1 Ni1 71.54(19) . . ?
N2 U1 Ni1 138.6(2) . . ?
O1 U1 Ni1 131.76(19) . . ?
Cl1 U1 Ni1 118.15(9) . . ?
Cl3 U1 Ni1 70.20(4) . . ?
Cl4 U1 Ni1 44.71(4) . . ?
N1 U1 P1 30.62(19) . . ?
N2 U1 P1 138.2(2) . . ?
O1 U1 P1 92.07(18) . . ?
Cl1 U1 P1 107.04(9) . . ?
Cl3 U1 P1 105.64(6) . . ?
Cl4 U1 P1 73.07(6) . . ?
Ni1 U1 P1 40.93(4) . . ?
N1 U1 Ni2 156.09(19) . . ?
N2 U1 Ni2 70.34(19) . . ?
O1 U1 Ni2 134.16(17) . . ?
Cl1 U1 Ni2 106.31(7) . . ?
Cl3 U1 Ni2 44.24(4) . . ?
Cl4 U1 Ni2 58.95(5) . . ?
Ni1 U1 Ni2 86.86(3) . . ?
P1 U1 Ni2 126.99(4) . . ?
N1 U1 P2 146.9(3) . . ?
N2 U1 P2 30.6(2) . . ?
O1 U1 P2 94.47(18) . . ?
Cl1 U1 P2 105.76(9) . . ?
Cl3 U1 P2 80.35(6) . . ?
Cl4 U1 P2 77.55(6) . . ?
Ni1 U1 P2 119.32(4) . . ?
P1 U1 P2 147.21(6) . . ?
Ni2 U1 P2 39.78(5) . . ?
N4 U2 N3 125.2(3) . . ?
N4 U2 O2 63.9(2) . . ?
N3 U2 O2 64.6(2) . . ?
N4 U2 Cl2 92.81(18) . . ?
N3 U2 Cl2 99.20(19) . . ?
O2 U2 Cl2 84.03(17) . . ?
N4 U2 Cl3 94.80(17) . . ?
N3 U2 Cl3 94.19(18) . . ?
O2 U2 Cl3 118.91(16) . . ?
Cl2 U2 Cl3 156.84(7) . . ?
N4 U2 Cl4 121.4(2) . . ?
N3 U2 Cl4 113.32(19) . . ?
O2 U2 Cl4 163.73(16) . . ?
Cl2 U2 Cl4 80.39(7) . . ?
Cl3 U2 Cl4 76.97(6) . . ?
N4 U2 Ni2 72.14(18) . . ?
N3 U2 Ni2 139.75(18) . . ?
O2 U2 Ni2 132.03(14) . . ?
Cl2 U2 Ni2 117.22(6) . . ?
Cl3 U2 Ni2 45.82(4) . . ?
Cl4 U2 Ni2 60.86(5) . . ?
N4 U2 Ni1 159.54(17) . . ?
N3 U2 Ni1 70.67(18) . . ?
O2 U2 Ni1 134.80(14) . . ?
Cl2 U2 Ni1 97.26(6) . . ?
Cl3 U2 Ni1 69.47(4) . . ?
Cl4 U2 Ni1 43.99(4) . . ?
Ni2 U2 Ni1 87.41(3) . . ?
N4 U2 P4 31.53(18) . . ?
N3 U2 P4 148.7(2) . . ?
O2 U2 P4 94.94(14) . . ?
Cl2 U2 P4 102.03(6) . . ?
Cl3 U2 P4 74.50(5) . . ?
Cl4 U2 P4 92.87(6) . . ?
Ni2 U2 P4 41.16(4) . . ?
Ni1 U2 P4 128.25(4) . . ?
N4 U2 P3 154.3(2) . . ?
N3 U2 P3 30.56(18) . . ?
O2 U2 P3 94.89(14) . . ?
Cl2 U2 P3 99.47(6) . . ?
Cl3 U2 P3 82.69(5) . . ?
Cl4 U2 P3 83.14(6) . . ?
Ni2 U2 P3 120.27(4) . . ?
Ni1 U2 P3 40.13(5) . . ?
P4 U2 P3 157.15(5) . . ?
P3 Ni1 P1 122.27(9) . . ?
P3 Ni1 Cl4 128.78(9) . . ?
P1 Ni1 Cl4 108.58(9) . . ?
P3 Ni1 U1 135.69(7) . . ?
P1 Ni1 U1 72.32(6) . . ?
Cl4 Ni1 U1 63.46(5) . . ?
P3 Ni1 U2 70.36(6) . . ?
P1 Ni1 U2 164.48(7) . . ?
Cl4 Ni1 U2 60.75(6) . . ?
U1 Ni1 U2 92.33(3) . . ?
P2 Ni2 P4 124.24(9) . . ?
P2 Ni2 Cl3 123.10(9) . . ?
P4 Ni2 Cl3 108.31(9) . . ?
P2 Ni2 U2 149.93(8) . . ?
P4 Ni2 U2 72.13(6) . . ?
Cl3 Ni2 U2 61.98(5) . . ?
P2 Ni2 U1 70.52(7) . . ?
P4 Ni2 U1 164.22(7) . . ?
Cl3 Ni2 U1 61.03(6) . . ?
U2 Ni2 U1 92.17(3) . . ?
C1 N1 P1 124.4(6) . . ?
C1 N1 U1 128.7(6) . . ?
P1 N1 U1 106.5(4) . . ?
C4 N2 P2 124.8(7) . . ?
C4 N2 U1 127.8(6) . . ?
P2 N2 U1 106.8(4) . . ?
C5 N3 P3 127.1(6) . . ?
C5 N3 U2 126.4(5) . . ?
P3 N3 U2 106.1(4) . . ?
C8 N4 P4 127.8(6) . . ?
C8 N4 U2 127.5(5) . . ?
P4 N4 U2 104.6(3) . . ?
Ni2 Cl3 U2 72.21(6) . . ?
Ni2 Cl3 U1 74.73(7) . . ?
U2 Cl3 U1 103.61(6) . . ?
Ni1 Cl4 U2 75.25(6) . . ?
Ni1 Cl4 U1 71.83(6) . . ?
U2 Cl4 U1 103.03(7) . . ?
C2 O1 C3 120.8(9) . . ?
C2 O1 U1 121.5(8) . . ?
C3 O1 U1 115.0(6) . . ?
C6 O2 C7 115.9(7) . . ?
C6 O2 U2 116.2(5) . . ?
C7 O2 U2 112.2(5) . . ?
C37 O4 C40 99(3) . . ?
C44 O5 C41 110(3) . . ?
N1 P1 C12 104.1(5) . . ?
N1 P1 C9 106.4(4) . . ?
C12 P1 C9 104.0(5) . . ?
N1 P1 Ni1 109.6(3) . . ?
C12 P1 Ni1 113.6(3) . . ?
C9 P1 Ni1 118.0(3) . . ?
N1 P1 U1 42.9(3) . . ?
C12 P1 U1 121.7(4) . . ?
C9 P1 U1 128.1(3) . . ?
Ni1 P1 U1 66.75(6) . . ?
N2 P2 C18 103.9(4) . . ?
N2 P2 C15 105.6(5) . . ?
C18 P2 C15 104.2(4) . . ?
N2 P2 Ni2 112.3(3) . . ?
C18 P2 Ni2 114.1(3) . . ?
C15 P2 Ni2 115.6(3) . . ?
N2 P2 U1 42.6(3) . . ?
C18 P2 U1 121.0(3) . . ?
C15 P2 U1 127.9(3) . . ?
Ni2 P2 U1 69.71(6) . . ?
N3 P3 C21 107.5(4) . . ?
N3 P3 C24 104.1(4) . . ?
C21 P3 C24 102.6(4) . . ?
N3 P3 Ni1 112.8(3) . . ?
C21 P3 Ni1 114.6(3) . . ?
C24 P3 Ni1 114.3(3) . . ?
N3 P3 U2 43.3(2) . . ?
C21 P3 U2 129.4(3) . . ?
C24 P3 U2 122.1(3) . . ?
Ni1 P3 U2 69.51(6) . . ?
N4 P4 C30 104.2(4) . . ?
N4 P4 C27 107.1(4) . . ?
C30 P4 C27 102.3(4) . . ?
N4 P4 Ni2 109.5(2) . . ?
C30 P4 Ni2 123.6(4) . . ?
C27 P4 Ni2 109.0(3) . . ?
N4 P4 U2 43.8(2) . . ?
C30 P4 U2 121.6(3) . . ?
C27 P4 U2 130.3(3) . . ?
Ni2 P4 U2 66.71(6) . . ?
C2 C1 N1 109.6(9) . . ?
O1 C2 C1 112.4(11) . . ?
O1 C3 C4 104.9(9) . . ?
N2 C4 C3 110.7(9) . . ?
N3 C5 C6 108.0(8) . . ?
O2 C6 C5 104.9(7) . . ?
O2 C7 C8 104.0(7) . . ?
N4 C8 C7 108.0(7) . . ?
C10 C9 C11 111.7(8) . . ?
C10 C9 P1 116.5(8) . . ?
C11 C9 P1 108.7(7) . . ?
C13 C12 C14 111.1(10) . . ?
C13 C12 P1 110.1(7) . . ?
C14 C12 P1 111.0(8) . . ?
C17 C15 C16 111.1(9) . . ?
C17 C15 P2 116.9(8) . . ?
C16 C15 P2 109.0(7) . . ?
C20 C18 C19 109.8(10) . . ?
C20 C18 P2 113.5(7) . . ?
C19 C18 P2 108.7(7) . . ?
C22 C21 C23 110.3(8) . . ?
C22 C21 P3 110.3(6) . . ?
C23 C21 P3 116.4(7) . . ?
C25 C24 C26 110.9(9) . . ?
C25 C24 P3 113.1(7) . . ?
C26 C24 P3 109.0(6) . . ?
C28 C27 C29 109.7(10) . . ?
C28 C27 P4 109.5(6) . . ?
C29 C27 P4 116.4(6) . . ?
C31 C30 C32 109.4(10) . . ?
C31 C30 P4 114.7(7) . . ?
C32 C30 P4 110.0(6) . . ?
O4 C37 C38 106(3) . . ?
C39 C38 C37 108(2) . . ?
C38 C39 C40 101(2) . . ?
O4 C40 C39 108(2) . . ?
C42 C41 O5 110(3) . . ?
C41 C42 C43 101(2) . . ?
C44 C43 C42 104.8(19) . . ?
O5 C44 C43 110(2) . . ?
C33 O3 C36 108.0 . . ?
O3 C33 C34 108.0 . . ?
C33 C34 C35 108.0 . . ?
C36 C35 C34 108.0 . . ?
C35 C36 O3 108.0 . . ?

loop_
_geom_bond_atom_site_label_1
_geom_bond_atom_site_label_2
_geom_bond_distance
_geom_bond_site_symmetry_2
_geom_bond_publ_flag
U1 N1 2.243(7) . ?
U1 N2 2.248(7) . ?
U1 O1 2.532(7) . ?
U1 Cl1 2.633(3) . ?
U1 Cl3 2.867(2) . ?
U1 Cl4 2.8696(19) . ?
U1 Ni1 3.0477(11) . ?
U1 P1 3.160(2) . ?
U1 Ni2 3.1615(11) . ?
U1 P2 3.178(2) . ?
U2 N4 2.252(7) . ?
U2 N3 2.256(7) . ?
U2 O2 2.502(6) . ?
U2 Cl2 2.653(2) . ?
U2 Cl3 2.8145(19) . ?
U2 Cl4 2.835(2) . ?
U2 Ni2 3.0358(10) . ?
U2 Ni1 3.1421(10) . ?
U2 P4 3.146(2) . ?
U2 P3 3.159(2) . ?
Ni1 P3 2.162(3) . ?
Ni1 P1 2.173(2) . ?
Ni1 Cl4 2.257(2) . ?
Ni2 P2 2.157(3) . ?
Ni2 P4 2.175(2) . ?
Ni2 Cl3 2.286(2) . ?
N1 C1 1.462(12) . ?
N1 P1 1.679(8) . ?
N2 C4 1.427(12) . ?
N2 P2 1.689(8) . ?
N3 C5 1.464(11) . ?
N3 P3 1.672(7) . ?
N4 C8 1.463(11) . ?
N4 P4 1.700(7) . ?
O1 C2 1.272(14) . ?
O1 C3 1.442(13) . ?
O2 C6 1.415(11) . ?
O2 C7 1.460(10) . ?
O4 C37 1.39(4) . ?
O4 C40 1.47(5) . ?
O5 C44 1.31(3) . ?
O5 C41 1.42(4) . ?
P1 C12 1.851(12) . ?
P1 C9 1.877(9) . ?
P2 C18 1.864(9) . ?
P2 C15 1.866(10) . ?
P3 C21 1.863(8) . ?
P3 C24 1.876(8) . ?
P4 C30 1.848(9) . ?
P4 C27 1.864(9) . ?
C1 C2 1.461(16) . ?
C3 C4 1.486(16) . ?
C5 C6 1.511(13) . ?
C7 C8 1.501(13) . ?
C9 C10 1.522(13) . ?
C9 C11 1.522(15) . ?
C12 C13 1.527(16) . ?
C12 C14 1.551(16) . ?
C15 C17 1.523(14) . ?
C15 C16 1.525(14) . ?
C18 C20 1.514(14) . ?
C18 C19 1.531(15) . ?
C21 C22 1.524(12) . ?
C21 C23 1.534(13) . ?
C24 C25 1.516(12) . ?
C24 C26 1.531(13) . ?
C27 C28 1.530(15) . ?
C27 C29 1.542(13) . ?
C30 C31 1.515(13) . ?
C30 C32 1.535(15) . ?
C37 C38 1.456(18) . ?
C38 C39 1.439(18) . ?
C39 C40 1.481(19) . ?
C41 C42 1.37(5) . ?
C42 C43 1.56(4) . ?
C43 C44 1.38(2) . ?
O3 C33 1.4200 . ?
O3 C36 1.4200 . ?
C33 C34 1.4200 . ?
C34 C35 1.4200 . ?
C35 C36 1.4200 . ?
